data_4127758
loop_
_publ_author_name
'Tan, Yun-Xuan'
'Zhang, Fang'
'Xie, Pei-Pei'
'Zhang, Shuo-Qing'
'Wang, Yi-Fan'
'Li, Qing-Hua'
'Tian, Ping'
'Hong, Xin'
'Lin, Guo-Qiang'

_publ_section_title
;
 Rhodium(III)-Catalyzed Asymmetric Borylative Cyclization of
 Cyclohexadienone-Containing 1,6-Dienes: An Experimental and DFT Study.
;
_journal_issue 32
_journal_name_full 'Journal of the American Chemical Society'
_journal_page_first 12770
_journal_page_last 12779
_journal_paper_doi 10.1021/jacs.9b05583
_journal_volume 141
_journal_year 2019
_chemical_absolute_configuration ad
_chemical_formula_sum 'C10 H14 O3'
_chemical_formula_weight 182.21
_space_group_crystal_system monoclinic
_space_group_IT_number 4
_space_group_name_Hall 'P 2yb'
_space_group_name_H-M_alt 'P 1 21 1'
_symmetry_space_group_name_Hall 'P 2yb'
_symmetry_space_group_name_H-M 'P 1 21 1'
_atom_sites_solution_hydrogens geom
_audit_creation_method SHELXL-2013
_cell_angle_alpha 90
_cell_angle_beta 95.124(2)
_cell_angle_gamma 90
_cell_formula_units_Z 2
_cell_length_a 6.9327(4)
_cell_length_b 7.3133(4)
_cell_length_c 8.9299(5)
_cell_measurement_reflns_used 4526
_cell_measurement_temperature 296(2)
_cell_measurement_theta_max 140.041
_cell_measurement_theta_min 9.945
_cell_volume 450.94(4)
_computing_cell_refinement 'Bruker SAINT'
_computing_data_collection 'Bruker APEX2'
_computing_data_reduction 'Bruker SAINT'
_computing_molecular_graphics 'Bruker SHELXTL'
_computing_publication_material 'Bruker SHELXTL'
_computing_structure_refinement 'SHELXL-2013 (Sheldrick, 2013)'
_computing_structure_solution 'SHELXS-97 (Sheldrick 2008)'
_diffrn_ambient_temperature 296(2)
_diffrn_measured_fraction_theta_full 0.941
_diffrn_measured_fraction_theta_max 0.950
_diffrn_measurement_device_type 'Bruker APEX-II CCD'
_diffrn_measurement_method '\f and \w scans'
_diffrn_radiation_type CuK\a
_diffrn_radiation_wavelength 1.54178
_diffrn_reflns_av_R_equivalents 0.0281
_diffrn_reflns_av_unetI/netI 0.0276
_diffrn_reflns_Laue_measured_fraction_full 0.941
_diffrn_reflns_Laue_measured_fraction_max 0.950
_diffrn_reflns_limit_h_max 7
_diffrn_reflns_limit_h_min -8
_diffrn_reflns_limit_k_max 8
_diffrn_reflns_limit_k_min -8
_diffrn_reflns_limit_l_max 10
_diffrn_reflns_limit_l_min -10
_diffrn_reflns_number 4584
_diffrn_reflns_point_group_measured_fraction_full 0.933
_diffrn_reflns_point_group_measured_fraction_max 0.941
_diffrn_reflns_theta_full 67.679
_diffrn_reflns_theta_max 66.955
_diffrn_reflns_theta_min 4.972
_exptl_absorpt_coefficient_mu 0.807
_exptl_absorpt_correction_T_max 0.7533
_exptl_absorpt_correction_T_min 0.5314
_exptl_absorpt_correction_type multi-scan
_exptl_absorpt_process_details sadabs
_exptl_crystal_colour colorless
_exptl_crystal_density_diffrn 1.342
_exptl_crystal_description prismatic
_exptl_crystal_F_000 196
_exptl_crystal_size_max 0.190
_exptl_crystal_size_mid 0.150
_exptl_crystal_size_min 0.120
_refine_diff_density_max 0.180
_refine_diff_density_min -0.116
_refine_diff_density_rms 0.028
_refine_ls_abs_structure_details
; 
 Flack x determined using 674 quotients [(I+)-(I-)]/[(I+)+(I-)] 
 (Parsons and Flack (2004), Acta Cryst. A60, s61). 
;
_refine_ls_abs_structure_Flack 0.01(8)
_refine_ls_extinction_coef 0.20(4)
_refine_ls_extinction_expression Fc^*^=kFc[1+0.001xFc^2^\l^3^/sin(2\q)]^-1/4^
_refine_ls_extinction_method SHELXL
_refine_ls_goodness_of_fit_ref 1.031
_refine_ls_hydrogen_treatment constr
_refine_ls_matrix_type full
_refine_ls_number_parameters 120
_refine_ls_number_reflns 1521
_refine_ls_number_restraints 1
_refine_ls_restrained_S_all 1.031
_refine_ls_R_factor_all 0.0306
_refine_ls_R_factor_gt 0.0305
_refine_ls_shift/su_max 0.000
_refine_ls_shift/su_mean 0.000
_refine_ls_structure_factor_coef Fsqd
_refine_ls_weighting_details 'w=1/[\s^2^(Fo^2^)+(0.0557P)^2^+0.0432P] where P=(Fo^2^+2Fc^2^)/3'
_refine_ls_weighting_scheme calc
_refine_ls_wR_factor_gt 0.0872
_refine_ls_wR_factor_ref 0.0874
_reflns_Friedel_coverage 0.826
_reflns_Friedel_fraction_full 0.922
_reflns_Friedel_fraction_max 0.931
_reflns_number_gt 1509
_reflns_number_total 1521
_reflns_threshold_expression 'I > 2\s(I)'
_cod_data_source_file ja9b05583_si_005.cif
_cod_data_source_block cu_d8v17722_0m
_cod_database_code 4127758
_shelx_space_group_comment
; 
The symmetry employed for this shelxl refinement is uniquely defined 
by the following loop, which should always be used as a source of 
symmetry information in preference to the above space-group names. 
They are only intended as comments. 
;
_shelx_estimated_absorpt_t_min 0.862
_shelx_estimated_absorpt_t_max 0.909
_shelxl_version_number 2013-4

loop_
_space_group_symop_operation_xyz
'x, y, z'
'-x, y+1/2, -z'

loop_
_atom_site_label
_atom_site_type_symbol
_atom_site_fract_x
_atom_site_fract_y
_atom_site_fract_z
_atom_site_U_iso_or_equiv
_atom_site_adp_type
_atom_site_occupancy
_atom_site_site_symmetry_order
_atom_site_calc_flag
_atom_site_refinement_flags_posn
_atom_site_refinement_flags_adp
O1 O 0.6363(2) 0.4975(3) 0.5404(2) 0.0673(6) Uani 1 1 d . .
O2 O 0.0183(2) 0.4792(2) 0.87295(16) 0.0445(4) Uani 1 1 d . .
O3 O 0.3957(2) 0.3657(2) 0.90785(17) 0.0507(5) Uani 1 1 d . .
C1 C 0.4954(3) 0.5330(3) 0.6064(3) 0.0446(5) Uani 1 1 d . .
C2 C 0.5122(3) 0.6168(3) 0.7609(3) 0.0495(6) Uani 1 1 d . .
H2A H 0.5023 0.7487 0.7509 0.059 Uiso 1 1 calc R U
H2B H 0.6392 0.5891 0.8100 0.059 Uiso 1 1 calc R U
C3 C 0.3582(3) 0.5503(3) 0.8609(2) 0.0413(5) Uani 1 1 d . .
H3 H 0.3665 0.6271 0.9512 0.050 Uiso 1 1 calc R U
C4 C 0.1522(3) 0.5694(3) 0.7830(2) 0.0353(5) Uani 1 1 d . .
C5 C 0.1407(2) 0.4553(3) 0.6395(2) 0.0338(5) Uani 1 1 d . .
H5 H 0.0122 0.4714 0.5859 0.041 Uiso 1 1 calc R U
C6 C 0.2942(3) 0.5045(3) 0.5333(2) 0.0424(5) Uani 1 1 d . .
H6A H 0.2982 0.4078 0.4593 0.051 Uiso 1 1 calc R U
H6B H 0.2537 0.6154 0.4798 0.051 Uiso 1 1 calc R U
C7 C 0.1508(3) 0.2663(3) 0.7126(2) 0.0390(5) Uani 1 1 d . .
H7 H 0.1131 0.1693 0.6401 0.047 Uiso 1 1 calc R U
C8 C 0.0030(3) 0.2907(3) 0.8268(2) 0.0475(6) Uani 1 1 d . .
H8A H -0.1264 0.2641 0.7817 0.057 Uiso 1 1 calc R U
H8B H 0.0317 0.2101 0.9121 0.057 Uiso 1 1 calc R U
C9 C 0.3503(3) 0.2325(3) 0.7931(3) 0.0480(6) Uani 1 1 d . .
H9A H 0.3540 0.1114 0.8377 0.058 Uiso 1 1 calc R U
H9B H 0.4467 0.2371 0.7209 0.058 Uiso 1 1 calc R U
C10 C 0.0895(4) 0.7663(3) 0.7624(3) 0.0523(6) Uani 1 1 d . .
H10A H -0.0450 0.7706 0.7261 0.079 Uiso 1 1 calc R U
H10B H 0.1652 0.8243 0.6910 0.079 Uiso 1 1 calc R U
H10C H 0.1084 0.8290 0.8570 0.079 Uiso 1 1 calc R U

loop_
_atom_site_aniso_label
_atom_site_aniso_U_11
_atom_site_aniso_U_22
_atom_site_aniso_U_33
_atom_site_aniso_U_23
_atom_site_aniso_U_13
_atom_site_aniso_U_12
O1 0.0440(9) 0.0873(14) 0.0736(11) 0.0048(10) 0.0223(8) 0.0028(9)
O2 0.0540(8) 0.0409(8) 0.0410(7) -0.0012(6) 0.0184(6) -0.0068(6)
O3 0.0594(9) 0.0454(9) 0.0433(8) 0.0062(7) -0.0169(7) -0.0003(7)
C1 0.0378(10) 0.0451(12) 0.0520(11) 0.0076(9) 0.0092(8) -0.0016(8)
C2 0.0392(11) 0.0500(12) 0.0584(13) -0.0018(10) -0.0011(9) -0.0094(10)
C3 0.0495(11) 0.0381(11) 0.0348(10) -0.0035(8) -0.0040(8) -0.0067(8)
C4 0.0399(10) 0.0326(10) 0.0343(9) 0.0013(8) 0.0081(7) -0.0021(8)
C5 0.0304(9) 0.0390(10) 0.0317(9) 0.0002(8) 0.0002(7) -0.0016(7)
C6 0.0434(10) 0.0523(12) 0.0321(9) 0.0033(9) 0.0062(7) 0.0011(10)
C7 0.0442(11) 0.0323(10) 0.0400(10) -0.0037(8) 0.0011(8) -0.0042(8)
C8 0.0574(12) 0.0394(11) 0.0468(11) 0.0007(9) 0.0113(9) -0.0122(9)
C9 0.0564(12) 0.0355(12) 0.0505(12) 0.0033(9) -0.0046(10) 0.0050(9)
C10 0.0609(14) 0.0357(11) 0.0628(14) 0.0043(9) 0.0191(11) 0.0058(10)

loop_
_atom_type_symbol
_atom_type_description
_atom_type_scat_dispersion_real
_atom_type_scat_dispersion_imag
_atom_type_scat_source
C C 0.0181 0.0091 'International Tables Vol C Tables 4.2.6.8 and 6.1.1.4'
H H 0.0000 0.0000 'International Tables Vol C Tables 4.2.6.8 and 6.1.1.4'
O O 0.0492 0.0322 'International Tables Vol C Tables 4.2.6.8 and 6.1.1.4'

loop_
_geom_angle_atom_site_label_1
_geom_angle_atom_site_label_2
_geom_angle_atom_site_label_3
_geom_angle
C8 O2 C4 108.29(14)
C9 O3 C3 114.26(15)
O1 C1 C6 121.1(2)
O1 C1 C2 122.2(2)
C6 C1 C2 116.62(18)
C1 C2 C3 113.88(17)
C1 C2 H2A 108.8
C3 C2 H2A 108.8
C1 C2 H2B 108.8
C3 C2 H2B 108.8
H2A C2 H2B 107.7
O3 C3 C2 110.65(18)
O3 C3 C4 110.83(16)
C2 C3 C4 111.98(15)
O3 C3 H3 107.7
C2 C3 H3 107.7
C4 C3 H3 107.7
O2 C4 C10 108.15(16)
O2 C4 C5 103.28(15)
C10 C4 C5 115.21(18)
O2 C4 C3 108.93(15)
C10 C4 C3 112.81(17)
C5 C4 C3 107.90(15)
C4 C5 C7 97.97(14)
C4 C5 C6 113.89(16)
C7 C5 C6 118.02(17)
C4 C5 H5 108.8
C7 C5 H5 108.8
C6 C5 H5 108.8
C1 C6 C5 115.71(15)
C1 C6 H6A 108.4
C5 C6 H6A 108.4
C1 C6 H6B 108.4
C5 C6 H6B 108.4
H6A C6 H6B 107.4
C8 C7 C9 109.95(17)
C8 C7 C5 99.95(17)
C9 C7 C5 110.74(16)
C8 C7 H7 111.9
C9 C7 H7 111.9
C5 C7 H7 111.9
O2 C8 C7 105.52(16)
O2 C8 H8A 110.6
C7 C8 H8A 110.6
O2 C8 H8B 110.6
C7 C8 H8B 110.6
H8A C8 H8B 108.8
O3 C9 C7 111.18(17)
O3 C9 H9A 109.4
C7 C9 H9A 109.4
O3 C9 H9B 109.4
C7 C9 H9B 109.4
H9A C9 H9B 108.0
C4 C10 H10A 109.5
C4 C10 H10B 109.5
H10A C10 H10B 109.5
C4 C10 H10C 109.5
H10A C10 H10C 109.5
H10B C10 H10C 109.5

loop_
_geom_bond_atom_site_label_1
_geom_bond_atom_site_label_2
_geom_bond_distance
O1 C1 1.213(3)
O2 C8 1.440(3)
O2 C4 1.441(2)
O3 C9 1.428(3)
O3 C3 1.431(3)
C1 C6 1.501(3)
C1 C2 1.504(3)
C2 C3 1.532(3)
C2 H2A 0.9700
C2 H2B 0.9700
C3 C4 1.538(3)
C3 H3 0.9800
C4 C10 1.510(3)
C4 C5 1.526(3)
C5 C7 1.528(3)
C5 C6 1.530(3)
C5 H5 0.9800
C6 H6A 0.9700
C6 H6B 0.9700
C7 C8 1.519(3)
C7 C9 1.521(3)
C7 H7 0.9800
C8 H8A 0.9700
C8 H8B 0.9700
C9 H9A 0.9700
C9 H9B 0.9700
C10 H10A 0.9600
C10 H10B 0.9600
C10 H10C 0.9600

loop_
_geom_torsion_atom_site_label_1
_geom_torsion_atom_site_label_2
_geom_torsion_atom_site_label_3
_geom_torsion_atom_site_label_4
_geom_torsion
O1 C1 C2 C3 -144.9(2)
C6 C1 C2 C3 38.4(3)
C9 O3 C3 C2 -74.6(2)
C9 O3 C3 C4 50.2(2)
C1 C2 C3 O3 72.2(2)
C1 C2 C3 C4 -52.0(3)
C8 O2 C4 C10 148.19(19)
C8 O2 C4 C5 25.6(2)
C8 O2 C4 C3 -88.87(19)
O3 C3 C4 O2 47.1(2)
C2 C3 C4 O2 171.22(17)
O3 C3 C4 C10 167.22(18)
C2 C3 C4 C10 -68.7(2)
O3 C3 C4 C5 -64.4(2)
C2 C3 C4 C5 59.7(2)
O2 C4 C5 C7 -45.34(17)
C10 C4 C5 C7 -163.05(17)
C3 C4 C5 C7 69.91(17)
O2 C4 C5 C6 -170.85(15)
C10 C4 C5 C6 71.4(2)
C3 C4 C5 C6 -55.6(2)
O1 C1 C6 C5 149.0(2)
C2 C1 C6 C5 -34.3(3)
C4 C5 C6 C1 43.9(3)
C7 C5 C6 C1 -70.2(2)
C4 C5 C7 C8 47.08(17)
C6 C5 C7 C8 169.61(17)
C4 C5 C7 C9 -68.82(19)
C6 C5 C7 C9 53.7(2)
C4 O2 C8 C7 5.2(2)
C9 C7 C8 O2 82.9(2)
C5 C7 C8 O2 -33.6(2)
C3 O3 C9 C7 -47.5(2)
C8 C7 C9 O3 -49.8(2)
C5 C7 C9 O3 59.7(2)
